data_2204470
loop_
_publ_author_name
'Xian-Rui Liang'
'Jian-Hua Chen'
'Wen Feng'
'Wei-Ke Su'
'Wei-Rong Chen'

_publ_section_title
;
 <i>S</i>-<i>p</i>-Tolyl
 3-methanesulfonyl-2-oxoimidazolidine-1-carbothioate
;
_journal_issue 11
_journal_name_full 'Acta Crystallographica Section E'
_journal_page_first o2115
_journal_page_last o2116
_journal_paper_doi 10.1107/S1600536804026376
_journal_volume 60
_journal_year 2004
_chemical_formula_iupac 'C12 H14 N2 O4 S2'
_chemical_formula_moiety 'C12 H14 N2 O4 S2'
_chemical_formula_sum 'C12 H14 N2 O4 S2'
_chemical_formula_weight 314.37
_chemical_name_systematic
;
S-p-Tolyl 3-methanesulfonyl-2-oxoimidazolidine-1-carbothioate
;
_space_group_IT_number 14
_symmetry_cell_setting monoclinic
_symmetry_space_group_name_Hall '-P 2yn'
_symmetry_space_group_name_H-M 'P 1 21/n 1'
_atom_sites_solution_hydrogens geom
_atom_sites_solution_primary direct
_atom_sites_solution_secondary difmap
_audit_creation_method SHELXL-97
_cell_angle_alpha 90.00
_cell_angle_beta 101.6490(10)
_cell_angle_gamma 90.00
_cell_formula_units_Z 4
_cell_length_a 10.6170(8)
_cell_length_b 6.0354(5)
_cell_length_c 23.0654(17)
_cell_measurement_reflns_used 2487
_cell_measurement_temperature 298(2)
_cell_measurement_theta_max 25.04
_cell_measurement_theta_min 2.32
_cell_volume 1447.54(19)
_computing_cell_refinement 'SAINT (Bruker, 2002)'
_computing_data_collection 'SMART (Bruker, 2002)'
_computing_data_reduction SAINT
_computing_molecular_graphics 'XP (Bruker, 2002)'
_computing_publication_material SHELXL97
_computing_structure_refinement 'SHELXL97 (Sheldrick, 1997)'
_computing_structure_solution 'SHELXS97 (Sheldrick, 1997)'
_diffrn_ambient_temperature 298(2)
_diffrn_measured_fraction_theta_full 0.995
_diffrn_measured_fraction_theta_max 0.995
_diffrn_measurement_device_type 'Bruker SMART APEX area-detector'
_diffrn_measurement_method '\f and \w'
_diffrn_radiation_monochromator graphite
_diffrn_radiation_source 'fine-focus sealed tube'
_diffrn_radiation_type MoK\a
_diffrn_radiation_wavelength 0.71073
_diffrn_reflns_av_R_equivalents 0.0194
_diffrn_reflns_av_sigmaI/netI 0.0257
_diffrn_reflns_limit_h_max 12
_diffrn_reflns_limit_h_min -9
_diffrn_reflns_limit_k_max 7
_diffrn_reflns_limit_k_min -7
_diffrn_reflns_limit_l_max 27
_diffrn_reflns_limit_l_min -25
_diffrn_reflns_number 7344
_diffrn_reflns_theta_full 25.25
_diffrn_reflns_theta_max 25.25
_diffrn_reflns_theta_min 1.80
_diffrn_standards_decay_% 0
_diffrn_standards_interval_time 0
_diffrn_standards_number 0
_exptl_absorpt_coefficient_mu 0.381
_exptl_absorpt_correction_T_max 0.9380
_exptl_absorpt_correction_T_min 0.8781
_exptl_absorpt_correction_type multi-scan
_exptl_absorpt_process_details '(SADABS; Bruker, 2002)'
_exptl_crystal_colour colourless
_exptl_crystal_density_diffrn 1.443
_exptl_crystal_density_method 'not measured'
_exptl_crystal_description Block
_exptl_crystal_F_000 656
_exptl_crystal_size_max 0.35
_exptl_crystal_size_mid 0.22
_exptl_crystal_size_min 0.17
_refine_diff_density_max 0.275
_refine_diff_density_min -0.278
_refine_ls_extinction_method none
_refine_ls_goodness_of_fit_ref 1.084
_refine_ls_hydrogen_treatment constr
_refine_ls_matrix_type full
_refine_ls_number_parameters 183
_refine_ls_number_reflns 2620
_refine_ls_number_restraints 0
_refine_ls_restrained_S_all 1.084
_refine_ls_R_factor_all 0.0551
_refine_ls_R_factor_gt 0.0475
_refine_ls_shift/su_max 0.000
_refine_ls_shift/su_mean 0.000
_refine_ls_structure_factor_coef Fsqd
_refine_ls_weighting_details 'calc w = 1/[\s^2^(Fo^2^)+(0.0514P)^2^+0.7722P] where P = (Fo^2^+2Fc^2^)/3'
_refine_ls_weighting_scheme calc
_refine_ls_wR_factor_gt 0.1116
_refine_ls_wR_factor_ref 0.1165
_reflns_number_gt 2309
_reflns_number_total 2620
_reflns_threshold_expression I>2\s(I)
_cod_data_source_file ci6469.cif
_cod_data_source_block I
_cod_original_sg_symbol_H-M 'P 21/n'
_cod_database_code 2204470
_cod_database_fobs_code 2204470

loop_
_symmetry_equiv_pos_as_xyz
'x, y, z'
'-x+1/2, y+1/2, -z+1/2'
'-x, -y, -z'
'x-1/2, -y-1/2, z-1/2'

loop_
_atom_site_label
_atom_site_fract_x
_atom_site_fract_y
_atom_site_fract_z
_atom_site_U_iso_or_equiv
_atom_site_adp_type
_atom_site_calc_flag
_atom_site_refinement_flags
_atom_site_occupancy
_atom_site_type_symbol
S1 0.04069(7) 0.13637(12) 0.13025(3) 0.0514(2) Uani d . 1 S
S2 -0.10841(6) 0.38455(11) 0.34353(3) 0.0495(2) Uani d . 1 S
O1 0.2110(2) -0.1182(3) 0.19877(8) 0.0639(5) Uani d . 1 O
O2 -0.0724(2) 0.3296(4) 0.21668(8) 0.0687(6) Uani d . 1 O
O3 -0.0781(2) 0.3360(4) 0.40502(8) 0.0692(6) Uani d . 1 O
O4 -0.0963(2) 0.6037(3) 0.32366(10) 0.0700(6) Uani d . 1 O
N1 0.08017(18) 0.0603(3) 0.24795(8) 0.0415(5) Uani d . 1 N
N2 -0.0124(2) 0.2217(4) 0.31448(9) 0.0526(6) Uani d . 1 N
C1 0.3083(4) -0.3439(6) -0.04217(15) 0.0833(10) Uani d . 1 C
H1A 0.2748 -0.2943 -0.0818 0.125 Uiso calc R 1 H
H1B 0.2935 -0.5001 -0.0395 0.125 Uiso calc R 1 H
H1C 0.3990 -0.3149 -0.0321 0.125 Uiso calc R 1 H
C2 0.2420(3) -0.2224(5) 0.00001(11) 0.0538(7) Uani d . 1 C
C3 0.2802(3) -0.0139(5) 0.02086(11) 0.0585(7) Uani d . 1 C
H3 0.3475 0.0557 0.0078 0.070 Uiso calc R 1 H
C4 0.2206(3) 0.0931(4) 0.06070(11) 0.0538(7) Uani d . 1 C
H4 0.2481 0.2337 0.0742 0.065 Uiso calc R 1 H
C5 0.1212(2) -0.0058(4) 0.08063(10) 0.0450(6) Uani d . 1 C
C6 0.0812(3) -0.2135(5) 0.06015(12) 0.0564(7) Uani d . 1 C
H6 0.0138 -0.2827 0.0732 0.068 Uiso calc R 1 H
C7 0.1416(3) -0.3185(5) 0.02023(12) 0.0602(7) Uani d . 1 C
H7 0.1136 -0.4586 0.0065 0.072 Uiso calc R 1 H
C8 0.1236(2) 0.0089(4) 0.19696(10) 0.0434(6) Uani d . 1 C
C9 -0.0085(2) 0.2185(4) 0.25486(11) 0.0466(6) Uani d . 1 C
C10 0.1402(3) -0.0468(4) 0.30372(11) 0.0488(6) Uani d . 1 C
H10A 0.2325 -0.0226 0.3125 0.059 Uiso calc R 1 H
H10B 0.1235 -0.2049 0.3022 0.059 Uiso calc R 1 H
C11 0.0770(3) 0.0651(5) 0.34931(11) 0.0547(7) Uani d . 1 C
H11A 0.0316 -0.0418 0.3689 0.066 Uiso calc R 1 H
H11B 0.1401 0.1414 0.3788 0.066 Uiso calc R 1 H
C12 -0.2617(3) 0.2882(6) 0.31361(14) 0.0708(9) Uani d . 1 C
H12A -0.3239 0.3749 0.3286 0.106 Uiso calc R 1 H
H12B -0.2687 0.1358 0.3245 0.106 Uiso calc R 1 H
H12C -0.2772 0.3006 0.2713 0.106 Uiso calc R 1 H

loop_
_atom_site_aniso_label
_atom_site_aniso_U_11
_atom_site_aniso_U_22
_atom_site_aniso_U_33
_atom_site_aniso_U_12
_atom_site_aniso_U_13
_atom_site_aniso_U_23
S1 0.0529(4) 0.0612(4) 0.0414(4) 0.0126(3) 0.0125(3) 0.0008(3)
S2 0.0511(4) 0.0549(4) 0.0464(4) -0.0017(3) 0.0188(3) -0.0080(3)
O1 0.0663(12) 0.0720(13) 0.0555(11) 0.0302(11) 0.0179(9) 0.0019(9)
O2 0.0741(13) 0.0882(15) 0.0462(11) 0.0425(12) 0.0179(10) 0.0097(10)
O3 0.0755(14) 0.0895(15) 0.0460(11) 0.0033(12) 0.0206(10) -0.0096(10)
O4 0.0847(15) 0.0530(12) 0.0794(14) -0.0030(11) 0.0336(12) -0.0084(10)
N1 0.0412(11) 0.0455(11) 0.0379(10) 0.0039(9) 0.0084(9) 0.0003(8)
N2 0.0524(13) 0.0686(14) 0.0394(11) 0.0153(11) 0.0154(10) 0.0034(10)
C1 0.107(3) 0.080(2) 0.073(2) 0.020(2) 0.043(2) -0.0066(17)
C2 0.0631(17) 0.0603(17) 0.0397(13) 0.0114(14) 0.0147(12) 0.0033(12)
C3 0.0655(18) 0.0616(18) 0.0552(16) -0.0045(15) 0.0283(14) 0.0037(14)
C4 0.0674(18) 0.0475(15) 0.0491(15) -0.0079(13) 0.0178(13) -0.0026(11)
C5 0.0480(14) 0.0509(14) 0.0362(12) 0.0033(12) 0.0087(11) -0.0001(11)
C6 0.0520(16) 0.0645(18) 0.0550(16) -0.0153(14) 0.0166(13) -0.0098(13)
C7 0.0685(18) 0.0535(16) 0.0580(17) -0.0041(14) 0.0115(15) -0.0140(13)
C8 0.0426(13) 0.0448(14) 0.0435(13) 0.0007(12) 0.0104(11) -0.0037(11)
C9 0.0430(13) 0.0574(15) 0.0411(13) 0.0067(12) 0.0123(11) 0.0008(12)
C10 0.0520(15) 0.0462(14) 0.0487(14) 0.0041(12) 0.0112(12) 0.0067(11)
C11 0.0654(17) 0.0543(16) 0.0441(14) 0.0088(14) 0.0103(13) 0.0024(12)
C12 0.0492(16) 0.089(2) 0.077(2) -0.0060(16) 0.0183(15) -0.0123(17)

loop_
_atom_type_symbol
_atom_type_description
_atom_type_scat_dispersion_real
_atom_type_scat_dispersion_imag
_atom_type_scat_source
C C 0.0033 0.0016 'International Tables Vol C Tables 4.2.6.8 and 6.1.1.4'
H H 0.0000 0.0000 'International Tables Vol C Tables 4.2.6.8 and 6.1.1.4'
N N 0.0061 0.0033 'International Tables Vol C Tables 4.2.6.8 and 6.1.1.4'
O O 0.0106 0.0060 'International Tables Vol C Tables 4.2.6.8 and 6.1.1.4'
S S 0.1246 0.1234 'International Tables Vol C Tables 4.2.6.8 and 6.1.1.4'

loop_
_geom_angle_atom_site_label_1
_geom_angle_atom_site_label_2
_geom_angle_atom_site_label_3
_geom_angle
C5 S1 C8 97.42(11)
O4 S2 O3 119.96(13)
O4 S2 N2 108.74(12)
O3 S2 N2 104.39(12)
O4 S2 C12 108.89(16)
O3 S2 C12 109.47(15)
N2 S2 C12 104.21(14)
C9 N1 C8 127.6(2)
C9 N1 C10 113.06(19)
C8 N1 C10 119.15(19)
C9 N2 C11 113.1(2)
C9 N2 S2 123.73(18)
C11 N2 S2 123.20(17)
C2 C1 H1A 109.5
C2 C1 H1B 109.5
H1A C1 H1B 109.5
C2 C1 H1C 109.5
H1A C1 H1C 109.5
H1B C1 H1C 109.5
C7 C2 C3 117.4(2)
C7 C2 C1 120.7(3)
C3 C2 C1 121.9(3)
C4 C3 C2 121.2(3)
C4 C3 H3 119.4
C2 C3 H3 119.4
C5 C4 C3 120.5(3)
C5 C4 H4 119.7
C3 C4 H4 119.7
C4 C5 C6 119.1(2)
C4 C5 S1 120.5(2)
C6 C5 S1 120.3(2)
C5 C6 C7 119.7(3)
C5 C6 H6 120.2
C7 C6 H6 120.2
C2 C7 C6 122.0(3)
C2 C7 H7 119.0
C6 C7 H7 119.0
O1 C8 N1 120.2(2)
O1 C8 S1 123.33(19)
N1 C8 S1 116.45(18)
O2 C9 N1 127.0(2)
O2 C9 N2 126.5(2)
N1 C9 N2 106.5(2)
N1 C10 C11 103.7(2)
N1 C10 H10A 111.0
C11 C10 H10A 111.0
N1 C10 H10B 111.0
C11 C10 H10B 111.0
H10A C10 H10B 109.0
N2 C11 C10 103.7(2)
N2 C11 H11A 111.0
C10 C11 H11A 111.0
N2 C11 H11B 111.0
C10 C11 H11B 111.0
H11A C11 H11B 109.0
S2 C12 H12A 109.5
S2 C12 H12B 109.5
H12A C12 H12B 109.5
S2 C12 H12C 109.5
H12A C12 H12C 109.5
H12B C12 H12C 109.5

loop_
_geom_bond_atom_site_label_1
_geom_bond_atom_site_label_2
_geom_bond_distance
S1 C5 1.781(2)
S1 C8 1.785(2)
S2 O4 1.414(2)
S2 O3 1.420(2)
S2 N2 1.653(2)
S2 C12 1.735(3)
O1 C8 1.198(3)
O2 C9 1.201(3)
N1 C9 1.373(3)
N1 C8 1.382(3)
N1 C10 1.466(3)
N2 C9 1.384(3)
N2 C11 1.460(3)
C1 C2 1.502(4)
C1 H1A 0.96
C1 H1B 0.96
C1 H1C 0.96
C2 C7 1.375(4)
C2 C3 1.378(4)
C3 C4 1.377(4)
C3 H3 0.93
C4 C5 1.371(4)
C4 H4 0.93
C5 C6 1.376(4)
C6 C7 1.378(4)
C6 H6 0.93
C7 H7 0.93
C10 C11 1.516(3)
C10 H10A 0.97
C10 H10B 0.97
C11 H11A 0.97
C11 H11B 0.97
C12 H12A 0.96
C12 H12B 0.96
C12 H12C 0.96

loop_
_geom_hbond_atom_site_label_D
_geom_hbond_atom_site_label_H
_geom_hbond_atom_site_label_A
_geom_hbond_site_symmetry_A
_geom_hbond_distance_DH
_geom_hbond_distance_HA
_geom_hbond_distance_DA
_geom_hbond_angle_DHA
_geom_hbond_publ_flag
C12 H12B O2 2_445 0.96 2.55 3.280(4) 133 yes
C10 H10A O1 2 0.97 2.54 3.037(3) 112 yes
C11 H11B CgP 2 0.97 2.80 3.767(3) 176 yes

loop_
_cod_related_entry_id
_cod_related_entry_database
_cod_related_entry_code
1 ChemSpider 21130359
